data_7062216
loop_
_publ_author_name
'Zuba\,s, Andreea'
'Ghinet, Alina'
'Shova, Sergiu'
'B\^icu, Elena'

_publ_section_title
;
 1,3-Dipolar cycloaddition of cycloimmonium salts and
 4-(trimethylsilyl)-3-butyn-2-one to access new functionalized indolizines
 with potential cytostatic activity
;
_journal_issue 8
_journal_name_full 'New Journal of Chemistry'
_journal_page_first 3758
_journal_page_last 3772
_journal_paper_doi 10.1039/D2NJ05257A
_journal_volume 47
_journal_year 2023
_chemical_formula_moiety 'C21 H19 Br N2 O2 Si'
_chemical_formula_sum 'C21 H19 Br N2 O2 Si'
_chemical_formula_weight 439.38
_space_group_crystal_system triclinic
_space_group_IT_number 2
_space_group_name_Hall '-P 1'
_space_group_name_H-M_alt 'P -1'
_atom_sites_solution_hydrogens geom
_atom_sites_solution_primary dual
_audit_creation_date 2022-07-18
_audit_creation_method
;
Olex2 1.5
(compiled 2022.04.07 svn.rca3783a0 for OlexSys, GUI svn.r6498)
;
_audit_update_record
;
2022-10-14 deposited with the CCDC.	2023-01-09 downloaded from the CCDC.
;
_cell_angle_alpha 114.403(8)
_cell_angle_beta 100.557(6)
_cell_angle_gamma 92.945(7)
_cell_formula_units_Z 2
_cell_length_a 9.7796(7)
_cell_length_b 10.0750(10)
_cell_length_c 11.8548(8)
_cell_measurement_reflns_used 3047
_cell_measurement_temperature 239.95(10)
_cell_measurement_theta_max 26.3120
_cell_measurement_theta_min 1.9330
_cell_volume 1035.10(16)
_computing_cell_refinement 'CrysAlisPro 1.171.41.104a (Rigaku OD, 2021)'
_computing_data_collection 'CrysAlisPro 1.171.41.104a (Rigaku OD, 2021)'
_computing_data_reduction 'CrysAlisPro 1.171.41.104a (Rigaku OD, 2021)'
_computing_molecular_graphics 'Olex2 1.5 (Dolomanov et al., 2009)'
_computing_publication_material 'Olex2 1.5 (Dolomanov et al., 2009)'
_computing_structure_refinement 'SHELXL 2018/3 (Sheldrick, 2015)'
_computing_structure_solution 'SHELXT  (Sheldrick, 2015)'
_diffrn_ambient_environment N~2~
_diffrn_ambient_temperature 239.95(10)
_diffrn_detector 'CCD plate'
_diffrn_detector_area_resol_mean 16.1593
_diffrn_detector_type Eos
_diffrn_measured_fraction_theta_full 0.990
_diffrn_measured_fraction_theta_max 0.986
_diffrn_measurement_details
;
List of Runs (angles in degrees, time in seconds):

  # Type    Start    End  Width  t~exp~   \w     \q     \k     \f   Frames
#--------------------------------------------------------------------------
  1  \w     25.00  54.00   1.00    5.00    --  -15.44  33.00 113.00   29
  2  \w    -52.00  38.00   1.00    5.00    --   17.94 -33.00 -45.00   90
  3  \w     12.00  88.00   1.00    5.00    --   17.94  33.00 113.00   76
  4  \w    -27.00   4.00   1.00    5.00    --  -15.44 -77.00-180.00   31
  5  \w    -88.00 -39.00   1.00    5.00    --  -15.44-178.00 120.00   49
  6  \w    -39.00   0.00   1.00    5.00    --  -15.44 -77.00 -90.00   39
  7  \w    -82.00 -56.00   1.00    5.00    --  -15.44 178.00-180.00   26
  8  \w    -33.00   1.00   1.00    5.00    --  -15.44 -77.00 120.00   34
  9  \w    -19.00  31.00   1.00    5.00    --   17.94 -99.00 120.00   50
;
_diffrn_measurement_device 'four-circle diffractometer'
_diffrn_measurement_device_type 'Xcalibur, Eos'
_diffrn_measurement_method '\w scans'
_diffrn_orient_matrix_type 'CrysAlisPro convention (1999,Acta A55,543-557)'
_diffrn_orient_matrix_UB_11 -0.0465047000
_diffrn_orient_matrix_UB_12 0.0512164000
_diffrn_orient_matrix_UB_13 0.0236800000
_diffrn_orient_matrix_UB_21 0.0535148000
_diffrn_orient_matrix_UB_22 0.0589115000
_diffrn_orient_matrix_UB_23 0.0153845000
_diffrn_orient_matrix_UB_31 -0.0229893000
_diffrn_orient_matrix_UB_32 -0.0024074000
_diffrn_orient_matrix_UB_33 -0.0612295000
_diffrn_radiation_monochromator graphite
_diffrn_radiation_probe x-ray
_diffrn_radiation_type 'Mo K\a'
_diffrn_radiation_wavelength 0.71073
_diffrn_reflns_av_R_equivalents 0.0352
_diffrn_reflns_av_unetI/netI 0.0604
_diffrn_reflns_Laue_measured_fraction_full 0.990
_diffrn_reflns_Laue_measured_fraction_max 0.986
_diffrn_reflns_limit_h_max 11
_diffrn_reflns_limit_h_min -12
_diffrn_reflns_limit_k_max 12
_diffrn_reflns_limit_k_min -12
_diffrn_reflns_limit_l_max 14
_diffrn_reflns_limit_l_min -13
_diffrn_reflns_number 9117
_diffrn_reflns_point_group_measured_fraction_full 0.990
_diffrn_reflns_point_group_measured_fraction_max 0.986
_diffrn_reflns_theta_full 25.242
_diffrn_reflns_theta_max 26.372
_diffrn_reflns_theta_min 1.936
_diffrn_source 'fine-focus sealed X-ray tube'
_diffrn_source_type 'Enhance (Mo) X-ray Source'
_exptl_absorpt_coefficient_mu 2.061
_exptl_absorpt_correction_T_max 1.00000
_exptl_absorpt_correction_T_min 0.83915
_exptl_absorpt_correction_type multi-scan
_exptl_absorpt_process_details
;
CrysAlisPro 1.171.41.104a (Rigaku Oxford Diffraction, 2021)
Empirical absorption correction using spherical harmonics,
implemented in SCALE3 ABSPACK scaling algorithm.
;
_exptl_crystal_colour 'clear light yellow'
_exptl_crystal_colour_lustre clear
_exptl_crystal_colour_modifier light
_exptl_crystal_colour_primary yellow
_exptl_crystal_density_diffrn 1.410
_exptl_crystal_description prism
_exptl_crystal_F_000 448
_exptl_crystal_size_max 0.2
_exptl_crystal_size_mid 0.15
_exptl_crystal_size_min 0.1
_refine_diff_density_max 0.287
_refine_diff_density_min -0.505
_refine_diff_density_rms 0.068
_refine_ls_extinction_method none
_refine_ls_goodness_of_fit_ref 1.014
_refine_ls_hydrogen_treatment constr
_refine_ls_matrix_type full
_refine_ls_number_parameters 248
_refine_ls_number_reflns 4166
_refine_ls_number_restraints 0
_refine_ls_restrained_S_all 1.014
_refine_ls_R_factor_all 0.0734
_refine_ls_R_factor_gt 0.0453
_refine_ls_shift/su_max 0.000
_refine_ls_shift/su_mean 0.000
_refine_ls_structure_factor_coef Fsqd
_refine_ls_weighting_details 'w=1/[\s^2^(Fo^2^)+(0.0474P)^2^+0.0140P] where P=(Fo^2^+2Fc^2^)/3'
_refine_ls_weighting_scheme calc
_refine_ls_wR_factor_gt 0.0951
_refine_ls_wR_factor_ref 0.1076
_reflns_Friedel_coverage 0.000
_reflns_number_gt 2951
_reflns_number_total 4166
_reflns_threshold_expression 'I > 2\s(I)'
_cod_data_source_file d2nj05257a2.cif
_cod_data_source_block shi_4953_elba_auto
_cod_depositor_comments 'Adding full bibliography for 7062215--7062217.cif.'
_cod_original_cell_volume 1035.10(15)
_cod_database_code 7062216
_shelx_shelxl_version_number 2018/3
_chemical_oxdiff_formula C20H20N2Si1O2Br1
_chemical_oxdiff_usercomment AZD_35_FR5-7
_shelx_space_group_comment
;
The symmetry employed for this shelxl refinement is uniquely defined
by the following loop, which should always be used as a source of
symmetry information in preference to the above space-group names.
They are only intended as comments.
;
_shelx_estimated_absorpt_t_max 0.820
_shelx_estimated_absorpt_t_min 0.683
_olex2_refinement_description
;
1. Fixed Uiso
 At 1.2 times of:
  All C(H) groups
 At 1.5 times of:
  All C(H,H,H) groups
2.a Aromatic/amide H refined with riding coordinates:
 C2(H2), C3(H3), C5(H5), C6(H6), C17(H17), C19(H19), C20(H20)
2.b Idealised Me refined as rotating group:
 C11(H11A,H11B,H11C), C13(H13A,H13B,H13C), C14(H14A,H14B,H14C), C15(H15A,H15B,
 H15C)
;
_olex2_submission_special_instructions 'No special instructions were received'
_oxdiff_exptl_absorpt_empirical_details
;
Empirical correction (ABSPACK) includes:
- Absorption correction using spherical harmonics
- Frame scaling
;
_oxdiff_exptl_absorpt_empirical_full_max 1.305
_oxdiff_exptl_absorpt_empirical_full_min 0.836

loop_
_space_group_symop_operation_xyz
'x, y, z'
'-x, -y, -z'

loop_
_atom_site_label
_atom_site_type_symbol
_atom_site_fract_x
_atom_site_fract_y
_atom_site_fract_z
_atom_site_U_iso_or_equiv
_atom_site_adp_type
_atom_site_occupancy
_atom_site_site_symmetry_order
_atom_site_calc_flag
_atom_site_refinement_flags_posn
_atom_site_refinement_flags_adp
_atom_site_refinement_flags_occupancy
_atom_site_disorder_assembly
_atom_site_disorder_group
Br1 Br 0.07814(4) 0.79023(5) 1.09088(3) 0.06763(19) Uani 1 1 d . . . . .
Si1 Si 0.27571(9) 0.51382(9) 0.29629(7) 0.0332(2) Uani 1 1 d . . . . .
O1 O 0.4716(2) 1.1030(2) 0.82022(18) 0.0430(6) Uani 1 1 d . . . . .
O2 O 0.1815(2) 0.5530(2) 0.5672(2) 0.0468(6) Uani 1 1 d . . . . .
N1 N 0.5182(2) 0.8851(2) 0.58763(19) 0.0261(5) Uani 1 1 d . . . . .
N2 N 0.8988(3) 0.8390(4) 0.3088(3) 0.0608(9) Uani 1 1 d . . . . .
C1 C 0.3360(3) 0.9271(4) 0.8533(2) 0.0335(7) Uani 1 1 d . . . . .
C2 C 0.2630(3) 1.0266(4) 0.9324(3) 0.0456(9) Uani 1 1 d . . . . .
H2 H 0.264457 1.122252 0.937279 0.055 Uiso 1 1 calc R U . . .
C3 C 0.1879(3) 0.9849(4) 1.0040(3) 0.0531(10) Uani 1 1 d . . . . .
H3 H 0.138002 1.051608 1.057193 0.064 Uiso 1 1 calc R U . . .
C4 C 0.1873(3) 0.8457(4) 0.9965(3) 0.0448(9) Uani 1 1 d . . . . .
C5 C 0.2634(3) 0.7471(4) 0.9233(3) 0.0462(9) Uani 1 1 d . . . . .
H5 H 0.265412 0.653439 0.922186 0.055 Uiso 1 1 calc R U . . .
C6 C 0.3373(3) 0.7891(4) 0.8509(3) 0.0394(8) Uani 1 1 d . . . . .
H6 H 0.388852 0.722509 0.799624 0.047 Uiso 1 1 calc R U . . .
C7 C 0.4127(3) 0.9769(3) 0.7761(2) 0.0319(7) Uani 1 1 d . . . . .
C8 C 0.4133(3) 0.8699(3) 0.6474(2) 0.0267(6) Uani 1 1 d . . . . .
C9 C 0.3204(3) 0.7434(3) 0.5596(2) 0.0259(6) Uani 1 1 d . . . . .
C10 C 0.1895(3) 0.6779(3) 0.5784(2) 0.0314(7) Uani 1 1 d . . . . .
C11 C 0.0707(3) 0.7655(4) 0.6019(3) 0.0444(8) Uani 1 1 d . . . . .
H11A H -0.001837 0.712975 0.620081 0.067 Uiso 1 1 calc R U . . .
H11B H 0.032159 0.779985 0.527054 0.067 Uiso 1 1 calc R U . . .
H11C H 0.104493 0.860358 0.673812 0.067 Uiso 1 1 calc R U . . .
C12 C 0.3664(3) 0.6807(3) 0.4451(2) 0.0261(6) Uani 1 1 d . . . . .
C13 C 0.0840(3) 0.5201(4) 0.2650(3) 0.0479(9) Uani 1 1 d . . . . .
H13A H 0.046152 0.511208 0.332103 0.072 Uiso 1 1 calc R U . . .
H13B H 0.038680 0.439459 0.184008 0.072 Uiso 1 1 calc R U . . .
H13C H 0.066750 0.612926 0.262533 0.072 Uiso 1 1 calc R U . . .
C14 C 0.3158(4) 0.3463(3) 0.3180(3) 0.0555(10) Uani 1 1 d . . . . .
H14A H 0.416826 0.349679 0.340550 0.083 Uiso 1 1 calc R U . . .
H14B H 0.276771 0.259441 0.239459 0.083 Uiso 1 1 calc R U . . .
H14C H 0.274749 0.342490 0.385316 0.083 Uiso 1 1 calc R U . . .
C15 C 0.3388(4) 0.5095(4) 0.1553(3) 0.0530(10) Uani 1 1 d . . . . .
H15A H 0.344932 0.607176 0.158004 0.080 Uiso 1 1 calc R U . . .
H15B H 0.273468 0.441268 0.078004 0.080 Uiso 1 1 calc R U . . .
H15C H 0.430864 0.477745 0.156864 0.080 Uiso 1 1 calc R U . . .
C16 C 0.4908(3) 0.7688(3) 0.4653(2) 0.0262(6) Uani 1 1 d . . . . .
C17 C 0.5925(3) 0.7601(3) 0.3924(3) 0.0323(7) Uani 1 1 d . . . . .
H17 H 0.577159 0.685277 0.309219 0.039 Uiso 1 1 calc R U . . .
C18 C 0.7123(3) 0.8587(3) 0.4415(3) 0.0332(7) Uani 1 1 d . . . . .
C19 C 0.7365(3) 0.9739(3) 0.5665(3) 0.0351(7) Uani 1 1 d . . . . .
H19 H 0.819496 1.041602 0.600204 0.042 Uiso 1 1 calc R U . . .
C20 C 0.6399(3) 0.9853(3) 0.6363(3) 0.0334(7) Uani 1 1 d . . . . .
H20 H 0.655243 1.061916 0.718696 0.040 Uiso 1 1 calc R U . . .
C21 C 0.8150(3) 0.8462(4) 0.3664(3) 0.0420(8) Uani 1 1 d . . . . .

loop_
_atom_site_aniso_label
_atom_site_aniso_U_11
_atom_site_aniso_U_22
_atom_site_aniso_U_33
_atom_site_aniso_U_23
_atom_site_aniso_U_13
_atom_site_aniso_U_12
Br1 0.0502(2) 0.1140(4) 0.0355(2) 0.0322(2) 0.01066(16) -0.0199(2)
Si1 0.0356(5) 0.0298(5) 0.0284(4) 0.0083(3) 0.0052(4) 0.0003(4)
O1 0.0453(13) 0.0348(13) 0.0364(11) 0.0035(9) 0.0117(10) -0.0060(11)
O2 0.0491(14) 0.0380(14) 0.0573(14) 0.0218(11) 0.0205(11) -0.0023(11)
N1 0.0245(12) 0.0273(13) 0.0276(12) 0.0132(10) 0.0065(9) -0.0006(10)
N2 0.0496(18) 0.077(2) 0.076(2) 0.0417(18) 0.0395(17) 0.0105(16)
C1 0.0272(15) 0.046(2) 0.0217(14) 0.0097(13) 0.0054(12) 0.0017(14)
C2 0.0433(19) 0.044(2) 0.0366(17) 0.0028(15) 0.0172(15) -0.0041(16)
C3 0.045(2) 0.064(3) 0.0331(17) 0.0014(16) 0.0193(15) -0.0069(18)
C4 0.0338(18) 0.072(3) 0.0256(15) 0.0190(16) 0.0089(13) -0.0063(17)
C5 0.0425(19) 0.068(3) 0.0386(17) 0.0339(17) 0.0089(15) 0.0058(18)
C6 0.0328(17) 0.057(2) 0.0320(16) 0.0213(15) 0.0102(13) 0.0102(16)
C7 0.0250(15) 0.0383(19) 0.0294(15) 0.0126(13) 0.0037(12) 0.0043(14)
C8 0.0236(14) 0.0305(17) 0.0274(14) 0.0127(12) 0.0085(11) 0.0035(13)
C9 0.0243(14) 0.0269(16) 0.0288(14) 0.0138(12) 0.0070(11) 0.0018(12)
C10 0.0294(16) 0.0350(18) 0.0266(14) 0.0116(12) 0.0055(12) -0.0053(14)
C11 0.0278(17) 0.048(2) 0.054(2) 0.0187(16) 0.0122(15) 0.0013(16)
C12 0.0256(14) 0.0293(16) 0.0257(14) 0.0127(12) 0.0083(11) 0.0059(13)
C13 0.0426(19) 0.053(2) 0.0364(17) 0.0131(15) -0.0003(14) -0.0039(17)
C14 0.072(3) 0.035(2) 0.053(2) 0.0123(16) 0.0128(19) 0.0120(19)
C15 0.058(2) 0.060(2) 0.0322(17) 0.0106(16) 0.0138(16) 0.0008(19)
C16 0.0280(15) 0.0287(16) 0.0217(13) 0.0099(12) 0.0076(11) 0.0038(13)
C17 0.0344(17) 0.0361(18) 0.0294(15) 0.0157(13) 0.0109(13) 0.0036(14)
C18 0.0290(16) 0.0389(19) 0.0425(17) 0.0243(14) 0.0158(13) 0.0082(14)
C19 0.0272(16) 0.0369(19) 0.0437(17) 0.0200(14) 0.0092(13) -0.0028(14)
C20 0.0259(15) 0.0354(18) 0.0358(16) 0.0133(13) 0.0061(12) -0.0015(13)
C21 0.0371(18) 0.047(2) 0.0520(19) 0.0270(16) 0.0189(15) 0.0069(15)

loop_
_atom_type_symbol
_atom_type_description
_atom_type_scat_dispersion_real
_atom_type_scat_dispersion_imag
_atom_type_scat_source
C C 0.0033 0.0016 'International Tables Vol C Tables 4.2.6.8 and 6.1.1.4'
H H 0.0000 0.0000 'International Tables Vol C Tables 4.2.6.8 and 6.1.1.4'
Br Br -0.2901 2.4595 'International Tables Vol C Tables 4.2.6.8 and 6.1.1.4'
N N 0.0061 0.0033 'International Tables Vol C Tables 4.2.6.8 and 6.1.1.4'
O O 0.0106 0.0060 'International Tables Vol C Tables 4.2.6.8 and 6.1.1.4'
Si Si 0.0817 0.0704 'International Tables Vol C Tables 4.2.6.8 and 6.1.1.4'

loop_
_geom_angle_atom_site_label_1
_geom_angle_atom_site_label_2
_geom_angle_atom_site_label_3
_geom_angle
_geom_angle_site_symmetry_1
_geom_angle_site_symmetry_3
_geom_angle_publ_flag
C13 Si1 C12 109.65(13) . . ?
C13 Si1 C14 111.30(16) . . ?
C13 Si1 C15 107.50(15) . . ?
C14 Si1 C12 108.48(14) . . ?
C14 Si1 C15 108.95(16) . . ?
C15 Si1 C12 110.97(14) . . ?
C8 N1 C16 108.7(2) . . ?
C20 N1 C8 129.2(2) . . ?
C20 N1 C16 121.9(2) . . ?
C2 C1 C7 117.8(3) . . ?
C6 C1 C2 119.3(3) . . ?
C6 C1 C7 122.9(3) . . ?
C1 C2 H2 120.0 . . ?
C3 C2 C1 120.1(3) . . ?
C3 C2 H2 120.0 . . ?
C2 C3 H3 120.3 . . ?
C4 C3 C2 119.3(3) . . ?
C4 C3 H3 120.3 . . ?
C3 C4 Br1 118.1(2) . . ?
C3 C4 C5 121.8(3) . . ?
C5 C4 Br1 120.1(3) . . ?
C4 C5 H5 120.7 . . ?
C4 C5 C6 118.6(3) . . ?
C6 C5 H5 120.7 . . ?
C1 C6 C5 120.9(3) . . ?
C1 C6 H6 119.6 . . ?
C5 C6 H6 119.6 . . ?
O1 C7 C1 120.4(3) . . ?
O1 C7 C8 121.8(3) . . ?
C8 C7 C1 117.8(3) . . ?
N1 C8 C7 121.2(2) . . ?
N1 C8 C9 106.3(2) . . ?
C9 C8 C7 132.5(2) . . ?
C8 C9 C10 127.4(2) . . ?
C8 C9 C12 110.2(2) . . ?
C12 C9 C10 122.4(2) . . ?
O2 C10 C9 118.5(3) . . ?
O2 C10 C11 122.2(3) . . ?
C11 C10 C9 119.2(3) . . ?
C10 C11 H11A 109.5 . . ?
C10 C11 H11B 109.5 . . ?
C10 C11 H11C 109.5 . . ?
H11A C11 H11B 109.5 . . ?
H11A C11 H11C 109.5 . . ?
H11B C11 H11C 109.5 . . ?
C9 C12 Si1 126.8(2) . . ?
C16 C12 Si1 127.77(18) . . ?
C16 C12 C9 105.5(2) . . ?
Si1 C13 H13A 109.5 . . ?
Si1 C13 H13B 109.5 . . ?
Si1 C13 H13C 109.5 . . ?
H13A C13 H13B 109.5 . . ?
H13A C13 H13C 109.5 . . ?
H13B C13 H13C 109.5 . . ?
Si1 C14 H14A 109.5 . . ?
Si1 C14 H14B 109.5 . . ?
Si1 C14 H14C 109.5 . . ?
H14A C14 H14B 109.5 . . ?
H14A C14 H14C 109.5 . . ?
H14B C14 H14C 109.5 . . ?
Si1 C15 H15A 109.5 . . ?
Si1 C15 H15B 109.5 . . ?
Si1 C15 H15C 109.5 . . ?
H15A C15 H15B 109.5 . . ?
H15A C15 H15C 109.5 . . ?
H15B C15 H15C 109.5 . . ?
N1 C16 C17 116.9(2) . . ?
C12 C16 N1 109.4(2) . . ?
C12 C16 C17 133.7(2) . . ?
C16 C17 H17 119.6 . . ?
C18 C17 C16 120.8(3) . . ?
C18 C17 H17 119.6 . . ?
C17 C18 C19 120.4(2) . . ?
C17 C18 C21 119.7(3) . . ?
C19 C18 C21 119.8(3) . . ?
C18 C19 H19 120.2 . . ?
C20 C19 C18 119.6(3) . . ?
C20 C19 H19 120.2 . . ?
N1 C20 H20 119.8 . . ?
C19 C20 N1 120.4(3) . . ?
C19 C20 H20 119.8 . . ?
N2 C21 C18 178.4(4) . . ?

loop_
_geom_bond_atom_site_label_1
_geom_bond_atom_site_label_2
_geom_bond_distance
_geom_bond_site_symmetry_2
_geom_bond_publ_flag
Br1 C4 1.897(3) . ?
Si1 C12 1.883(3) . ?
Si1 C13 1.853(3) . ?
Si1 C14 1.859(3) . ?
Si1 C15 1.870(3) . ?
O1 C7 1.218(3) . ?
O2 C10 1.206(3) . ?
N1 C8 1.385(3) . ?
N1 C16 1.403(3) . ?
N1 C20 1.383(3) . ?
N2 C21 1.146(4) . ?
C1 C2 1.391(4) . ?
C1 C6 1.379(4) . ?
C1 C7 1.499(4) . ?
C2 H2 0.9400 . ?
C2 C3 1.390(4) . ?
C3 H3 0.9400 . ?
C3 C4 1.367(5) . ?
C4 C5 1.376(5) . ?
C5 H5 0.9400 . ?
C5 C6 1.390(4) . ?
C6 H6 0.9400 . ?
C7 C8 1.461(4) . ?
C8 C9 1.404(4) . ?
C9 C10 1.504(4) . ?
C9 C12 1.410(3) . ?
C10 C11 1.492(4) . ?
C11 H11A 0.9700 . ?
C11 H11B 0.9700 . ?
C11 H11C 0.9700 . ?
C12 C16 1.390(4) . ?
C13 H13A 0.9700 . ?
C13 H13B 0.9700 . ?
C13 H13C 0.9700 . ?
C14 H14A 0.9700 . ?
C14 H14B 0.9700 . ?
C14 H14C 0.9700 . ?
C15 H15A 0.9700 . ?
C15 H15B 0.9700 . ?
C15 H15C 0.9700 . ?
C16 C17 1.416(3) . ?
C17 H17 0.9400 . ?
C17 C18 1.360(4) . ?
C18 C19 1.422(4) . ?
C18 C21 1.437(4) . ?
C19 H19 0.9400 . ?
C19 C20 1.345(4) . ?
C20 H20 0.9400 . ?

loop_
_geom_torsion_atom_site_label_1
_geom_torsion_atom_site_label_2
_geom_torsion_atom_site_label_3
_geom_torsion_atom_site_label_4
_geom_torsion
_geom_torsion_site_symmetry_1
_geom_torsion_site_symmetry_2
_geom_torsion_site_symmetry_3
_geom_torsion_site_symmetry_4
_geom_torsion_publ_flag
Br1 C4 C5 C6 177.2(2) . . . . ?
Si1 C12 C16 N1 177.62(19) . . . . ?
Si1 C12 C16 C17 -5.8(5) . . . . ?
O1 C7 C8 N1 24.2(4) . . . . ?
O1 C7 C8 C9 -153.8(3) . . . . ?
N1 C8 C9 C10 179.4(3) . . . . ?
N1 C8 C9 C12 -0.6(3) . . . . ?
N1 C16 C17 C18 1.5(4) . . . . ?
C1 C2 C3 C4 0.4(5) . . . . ?
C1 C7 C8 N1 -156.1(3) . . . . ?
C1 C7 C8 C9 25.8(5) . . . . ?
C2 C1 C6 C5 1.9(4) . . . . ?
C2 C1 C7 O1 37.0(4) . . . . ?
C2 C1 C7 C8 -142.6(3) . . . . ?
C2 C3 C4 Br1 -177.7(2) . . . . ?
C2 C3 C4 C5 2.4(5) . . . . ?
C3 C4 C5 C6 -3.0(5) . . . . ?
C4 C5 C6 C1 0.8(5) . . . . ?
C6 C1 C2 C3 -2.5(5) . . . . ?
C6 C1 C7 O1 -141.7(3) . . . . ?
C6 C1 C7 C8 38.7(4) . . . . ?
C7 C1 C2 C3 178.8(3) . . . . ?
C7 C1 C6 C5 -179.4(3) . . . . ?
C7 C8 C9 C10 -2.3(5) . . . . ?
C7 C8 C9 C12 177.7(3) . . . . ?
C8 N1 C16 C12 1.5(3) . . . . ?
C8 N1 C16 C17 -175.8(3) . . . . ?
C8 N1 C20 C19 173.5(3) . . . . ?
C8 C9 C10 O2 -121.1(3) . . . . ?
C8 C9 C10 C11 62.8(4) . . . . ?
C8 C9 C12 Si1 -177.9(2) . . . . ?
C8 C9 C12 C16 1.5(3) . . . . ?
C9 C12 C16 N1 -1.8(3) . . . . ?
C9 C12 C16 C17 174.8(3) . . . . ?
C10 C9 C12 Si1 2.1(4) . . . . ?
C10 C9 C12 C16 -178.5(3) . . . . ?
C12 C9 C10 O2 58.9(4) . . . . ?
C12 C9 C10 C11 -117.2(3) . . . . ?
C12 C16 C17 C18 -174.9(3) . . . . ?
C13 Si1 C12 C9 42.1(3) . . . . ?
C13 Si1 C12 C16 -137.2(3) . . . . ?
C14 Si1 C12 C9 -79.7(3) . . . . ?
C14 Si1 C12 C16 101.1(3) . . . . ?
C15 Si1 C12 C9 160.7(3) . . . . ?
C15 Si1 C12 C16 -18.6(3) . . . . ?
C16 N1 C8 C7 -179.0(3) . . . . ?
C16 N1 C8 C9 -0.5(3) . . . . ?
C16 N1 C20 C19 0.1(4) . . . . ?
C16 C17 C18 C19 -0.9(5) . . . . ?
C16 C17 C18 C21 179.1(3) . . . . ?
C17 C18 C19 C20 -0.2(5) . . . . ?
C18 C19 C20 N1 0.6(5) . . . . ?
C20 N1 C8 C7 6.9(5) . . . . ?
C20 N1 C8 C9 -174.6(3) . . . . ?
C20 N1 C16 C12 176.1(2) . . . . ?
C20 N1 C16 C17 -1.2(4) . . . . ?
C21 C18 C19 C20 179.8(3) . . . . ?
